data_7241795
loop_
_publ_author_name
'Prasad, Ram R. R.'
'Pleass, Charlotte'
'Rigg, Amber L.'
'Cordes, David B.'
'Lozinska, Magdalena M.'
'Georgieva, Veselina M.'
'Hoffmann, Frank'
'Slawin, Alexandra M. Z.'
'Wright, Paul A.'

_publ_section_title
;
 Isoreticular chemistry of scandium analogues of the multicomponent
 metal--organic framework MIL-142
;
_journal_issue 4
_journal_name_full CrystEngComm
_journal_page_first 804
_journal_page_last 812
_journal_paper_doi 10.1039/D0CE01593H
_journal_volume 23
_journal_year 2021
_chemical_formula_moiety 'C42.67 H23.67 N1.33 O16 Sc3'
_chemical_formula_sum 'C42.67 H23.67 N1.33 O16 Sc3'
_chemical_formula_weight 945.85
_space_group_crystal_system trigonal
_space_group_IT_number 166
_space_group_name_Hall '-R 3 2"'
_space_group_name_H-M_alt 'R -3 m :H'
_atom_sites_solution_hydrogens geom
_atom_sites_solution_primary direct
_atom_sites_solution_secondary difmap
_audit_creation_date 2020-10-20
_audit_creation_method 'by CrystalStructure 4.3'
_audit_update_record
;
2020-10-20 deposited with the CCDC.	2020-12-01 downloaded from the CCDC.
;
_cell_angle_alpha 90.0000
_cell_angle_beta 90.0000
_cell_angle_gamma 120.0000
_cell_formula_units_Z 18
_cell_length_a 28.7845(15)
_cell_length_b 28.7845(15)
_cell_length_c 48.405(3)
_cell_measurement_reflns_used 1423
_cell_measurement_temperature 125
_cell_measurement_theta_max 36.74
_cell_measurement_theta_min 3.13
_cell_volume 34733(3)
_computing_cell_refinement 'CrysAlisPro 1.171.38.46 (Rigaku OD, 2015)'
_computing_data_collection 'CrysAlisPro 1.171.38.46 (Rigaku OD, 2015)'
_computing_data_reduction 'CrysAlisPro 1.171.38.46 (Rigaku OD, 2015)'
_computing_molecular_graphics 'CrystalStructure 4.3'
_computing_publication_material 'CrystalStructure 4.3 (Rigaku, 2018)'
_computing_structure_refinement 'SHELXL Version 2018/3 (Sheldrick, 2008)'
_computing_structure_solution 'SHELXT Version 2018/2 (Sheldrick, 2014)'
_diffrn_ambient_temperature 125
_diffrn_detector_area_resol_mean 5.811
_diffrn_measured_fraction_theta_full 0.999
_diffrn_measured_fraction_theta_max 0.991
_diffrn_measurement_device_type 'Rigaku XtaLAB P200'
_diffrn_measurement_method \w
_diffrn_radiation_type 'Cu K\a'
_diffrn_radiation_wavelength 1.54184
_diffrn_reflns_av_R_equivalents 0.2803
_diffrn_reflns_av_unetI/netI 0.0645
_diffrn_reflns_Laue_measured_fraction_full 0.999
_diffrn_reflns_Laue_measured_fraction_max 0.991
_diffrn_reflns_limit_h_max 36
_diffrn_reflns_limit_h_min -36
_diffrn_reflns_limit_k_max 35
_diffrn_reflns_limit_k_min -35
_diffrn_reflns_limit_l_max 58
_diffrn_reflns_limit_l_min -60
_diffrn_reflns_number 134806
_diffrn_reflns_point_group_measured_fraction_full 0.999
_diffrn_reflns_point_group_measured_fraction_max 0.991
_diffrn_reflns_theta_full 67.684
_diffrn_reflns_theta_max 75.913
_diffrn_reflns_theta_min 2.545
_diffrn_standards_number 0
_exptl_absorpt_coefficient_mu 2.554
_exptl_absorpt_correction_T_max 0.926
_exptl_absorpt_correction_T_min 0.024
_exptl_absorpt_correction_type multi-scan
_exptl_absorpt_process_details
;
CrysAlisPro 1.171.38.46 (Rigaku Oxford Diffraction, 2015)
Spherical absorption correction
 using equivalent radius and absorption coefficient.
Empirical absorption correction using spherical harmonics,
 implemented in SCALE3 ABSPACK scaling algorithm.
;
_exptl_crystal_colour colourless
_exptl_crystal_density_diffrn 0.814
_exptl_crystal_density_method 'not measured'
_exptl_crystal_description prism
_exptl_crystal_F_000 8640.00
_exptl_crystal_recrystallization_method 'solvothermal reaction in DMF/water'
_exptl_crystal_size_max 0.040
_exptl_crystal_size_mid 0.040
_exptl_crystal_size_min 0.030
_refine_diff_density_max 0.33
_refine_diff_density_min -0.32
_refine_ls_extinction_method none
_refine_ls_goodness_of_fit_ref 0.919
_refine_ls_hydrogen_treatment constr
_refine_ls_number_parameters 304
_refine_ls_number_reflns 8495
_refine_ls_number_restraints 2
_refine_ls_R_factor_all 0.2240
_refine_ls_R_factor_gt 0.1208
_refine_ls_shift/su_max 0.000
_refine_ls_structure_factor_coef Fsqd
_refine_ls_weighting_details 'w = 1/[\s^2^(Fo^2^)+(0.1919P)^2^] where P=(Fo^2^+2Fc^2^)/3'
_refine_ls_weighting_scheme calc
_refine_ls_wR_factor_gt 0.3273
_refine_ls_wR_factor_ref 0.4338
_reflns_Friedel_coverage 0.000
_reflns_number_gt 2029
_reflns_number_total 8495
_reflns_threshold_expression F^2^>2.0\s(F^2^)
_cod_data_source_file d0ce01593h2.cif
_cod_data_source_block MIL-142Sc-PTB
_cod_depositor_comments 'Adding full bibliography for 7241791--7241795.cif.'
_cod_original_sg_symbol_H-M R-3m
_cod_database_code 7241795

loop_
_space_group_symop_operation_xyz
'x, y, z'
'-y, x-y, z'
'-x+y, -x, z'
'-y, -x, z'
'x, x-y, z'
'-x+y, y, z'
'x+2/3, y+1/3, z+1/3'
'-y+2/3, x-y+1/3, z+1/3'
'-x+y+2/3, -x+1/3, z+1/3'
'-y+2/3, -x+1/3, z+1/3'
'x+2/3, x-y+1/3, z+1/3'
'-x+y+2/3, y+1/3, z+1/3'
'x+1/3, y+2/3, z+2/3'
'-y+1/3, x-y+2/3, z+2/3'
'-x+y+1/3, -x+2/3, z+2/3'
'-y+1/3, -x+2/3, z+2/3'
'x+1/3, x-y+2/3, z+2/3'
'-x+y+1/3, y+2/3, z+2/3'
'-x, -y, -z'
'y, -x+y, -z'
'x-y, x, -z'
'y, x, -z'
'-x, -x+y, -z'
'x-y, -y, -z'
'-x+2/3, -y+1/3, -z+1/3'
'y+2/3, -x+y+1/3, -z+1/3'
'x-y+2/3, x+1/3, -z+1/3'
'y+2/3, x+1/3, -z+1/3'
'-x+2/3, -x+y+1/3, -z+1/3'
'x-y+2/3, -y+1/3, -z+1/3'
'-x+1/3, -y+2/3, -z+2/3'
'y+1/3, -x+y+2/3, -z+2/3'
'x-y+1/3, x+2/3, -z+2/3'
'y+1/3, x+2/3, -z+2/3'
'-x+1/3, -x+y+2/3, -z+2/3'
'x-y+1/3, -y+2/3, -z+2/3'

loop_
_atom_site_label
_atom_site_type_symbol
_atom_site_fract_x
_atom_site_fract_y
_atom_site_fract_z
_atom_site_U_iso_or_equiv
_atom_site_adp_type
_atom_site_occupancy
_atom_site_site_symmetry_order
_atom_site_calc_flag
_atom_site_refinement_flags_posn
_atom_site_refinement_flags_adp
_atom_site_refinement_flags_occupancy
_atom_site_disorder_assembly
_atom_site_disorder_group
Sc1 Sc 0.46019(10) 0.41868(9) 0.17286(4) 0.1963(10) Uani 1 1 d . . . . .
Sc2 Sc 0.54084(5) 0.45916(5) 0.23132(5) 0.1775(11) Uani 1 2 d S T P . .
O1 O 0.4636(4) 0.4346(3) 0.24441(16) 0.212(3) Uani 1 1 d . . . . .
O2 O 0.4135(4) 0.4081(4) 0.2058(2) 0.230(4) Uani 1 1 d . . . . .
O3 O 0.2416(4) 0.4063(4) 0.46820(17) 0.229(3) Uani 1 1 d . . . . .
O4 O 0.4455(4) 0.4776(4) 0.15712(19) 0.235(4) Uani 1 1 d . . . . .
O5 O 0.5183(4) 0.3795(3) 0.22341(16) 0.213(3) Uani 1 1 d . . . . .
O6 O 0.4718(3) 0.3565(3) 0.18484(17) 0.209(3) Uani 1 1 d . . . . .
O7 O 0.52710(16) 0.47290(16) 0.19274(17) 0.184(3) Uani 1 2 d S T P . .
O8 O 0.3847(4) 0.3564(4) 0.15525(18) 0.270(4) Uani 1 1 d . . . . .
O9 O 0.55620(19) 0.44380(19) 0.27392(19) 0.205(3) Uani 1 2 d S T P . .
N1 N 0.2055(3) 0.4109(7) 0.2792(3) 0.229(6) Uani 1 2 d S T P . .
N17 N 0.3063(3) 0.6127(5) 0.1294(3) 0.183(4) Uani 0.3333 2 d S T P A 1
C2 C 0.2458(6) 0.4091(6) 0.2939(3) 0.228(5) Uani 1 1 d . . . . .
C3 C 0.2437(5) 0.4079(5) 0.3223(3) 0.215(5) Uani 1 1 d . . . . .
H3 H 0.272380 0.407567 0.331855 0.258 Uiso 1 1 calc R U . . .
C4 C 0.2035(5) 0.4071(9) 0.3381(6) 0.250(9) Uani 1 2 d S T P . .
C5 C 0.2920(7) 0.4129(6) 0.2784(3) 0.218(5) Uani 1 1 d . . . . .
C6 C 0.3387(8) 0.4295(7) 0.2897(3) 0.255(7) Uani 1 1 d . . . . .
H6 H 0.343967 0.440324 0.308517 0.306 Uiso 1 1 calc R U . . .
C7 C 0.3809(6) 0.4316(6) 0.2749(3) 0.238(5) Uani 1 1 d . . . . .
H7 H 0.414741 0.444549 0.283549 0.286 Uiso 1 1 calc R U . . .
C8 C 0.3744(6) 0.4152(5) 0.2474(3) 0.206(4) Uani 1 1 d . . . . .
C9 C 0.3254(7) 0.3968(6) 0.2369(3) 0.238(6) Uani 1 1 d . . . . .
H9 H 0.319134 0.384281 0.218402 0.286 Uiso 1 1 calc R U . . .
C10 C 0.2844(6) 0.3951(6) 0.2511(4) 0.237(5) Uani 1 1 d . . . . .
H10 H 0.250333 0.381814 0.242582 0.285 Uiso 1 1 calc R U . . .
C11 C 0.4191(5) 0.4183(6) 0.2299(4) 0.206(5) Uani 1 1 d . . . . .
C12 C 0.2040(4) 0.4079(9) 0.3693(3) 0.234(8) Uani 1 2 d DS T P . .
C13 C 0.2437(6) 0.4067(8) 0.3834(3) 0.277(7) Uani 1 1 d D . . . .
H13 H 0.271708 0.405099 0.373910 0.333 Uiso 1 1 calc R U . . .
C14 C 0.2433(7) 0.4078(7) 0.4110(4) 0.272(7) Uani 1 1 d . . . . .
H14 H 0.271483 0.406937 0.420715 0.326 Uiso 1 1 calc R U . . .
C15 C 0.2050(4) 0.4101(8) 0.4254(4) 0.230(8) Uani 1 2 d S T P . .
C16 C 0.2051(4) 0.4102(7) 0.4561(5) 0.210(7) Uani 1 2 d S T P . .
C17 C 0.3063(3) 0.6127(5) 0.1294(3) 0.183(4) Uani 0.6667 2 d S T P A 2
H17 H 0.287374 0.574748 0.131457 0.220 Uiso 0.6667 2 calc R U P A 2
C18 C 0.3615(4) 0.6385(4) 0.1280(3) 0.191(6) Uani 1 2 d S T P . .
C19 C 0.3909(3) 0.6091(3) 0.1323(3) 0.196(6) Uani 1 2 d DS T P A .
C20 C 0.3651(6) 0.5559(4) 0.1363(4) 0.301(9) Uani 1 1 d D . . . .
H20 H 0.326966 0.536147 0.135784 0.361 Uiso 1 1 calc R U . A .
C21 C 0.3922(7) 0.5307(6) 0.1409(4) 0.306(9) Uani 1 1 d . . . . .
H21 H 0.373260 0.492568 0.141639 0.367 Uiso 1 1 calc R U . . .
C22 C 0.4437(4) 0.5563(4) 0.1445(3) 0.195(5) Uani 1 2 d S T P . .
C23 C 0.4738(5) 0.5262(5) 0.1530(4) 0.211(7) Uani 1 2 d S T P . .
C24 C 0.5248(5) 0.2857(4) 0.2249(2) 0.206(4) Uani 1 1 d . . . . .
H24 H 0.543981 0.311466 0.238845 0.247 Uiso 1 1 calc R U . . .
C25 C 0.4970(5) 0.2973(5) 0.2045(2) 0.187(3) Uani 1 1 d . . . . .
C26 C 0.4722(5) 0.2606(4) 0.1843(2) 0.203(4) Uani 1 1 d . . . . .
H26 H 0.454412 0.267909 0.169831 0.243 Uiso 1 1 calc R U . . .
C27 C 0.4946(5) 0.3475(5) 0.2035(3) 0.191(4) Uani 1 1 d . . . . .

loop_
_atom_site_aniso_label
_atom_site_aniso_U_11
_atom_site_aniso_U_22
_atom_site_aniso_U_33
_atom_site_aniso_U_23
_atom_site_aniso_U_13
_atom_site_aniso_U_12
Sc1 0.233(2) 0.2075(19) 0.1811(17) -0.0076(13) -0.0144(14) 0.1345(17)
Sc2 0.1913(18) 0.1913(18) 0.171(2) -0.0014(7) 0.0014(7) 0.1117(19)
O1 0.189(7) 0.244(7) 0.220(7) 0.015(5) 0.019(5) 0.121(6)
O2 0.240(9) 0.263(9) 0.199(7) -0.032(7) -0.010(7) 0.134(7)
O3 0.235(8) 0.252(8) 0.174(6) 0.015(5) -0.014(5) 0.101(7)
O4 0.275(12) 0.223(8) 0.236(8) -0.027(7) -0.049(7) 0.146(9)
O5 0.296(9) 0.222(7) 0.172(5) -0.011(5) -0.015(6) 0.167(7)
O6 0.250(7) 0.229(7) 0.188(6) 0.006(5) -0.016(5) 0.148(6)
O7 0.213(6) 0.213(6) 0.174(6) -0.002(2) 0.002(2) 0.141(7)
O8 0.308(10) 0.257(8) 0.257(8) -0.016(7) -0.098(7) 0.152(8)
O9 0.216(6) 0.216(6) 0.197(8) 0.004(3) -0.004(3) 0.119(7)
N1 0.220(9) 0.333(18) 0.171(11) -0.009(10) -0.004(5) 0.166(9)
N17 0.162(8) 0.163(12) 0.225(12) 0.024(9) 0.012(4) 0.082(6)
C2 0.233(15) 0.294(14) 0.173(11) 0.005(9) -0.030(10) 0.143(11)
C3 0.183(9) 0.329(15) 0.162(9) 0.016(8) -0.011(8) 0.149(10)
C4 0.189(10) 0.33(2) 0.28(3) 0.034(17) 0.017(9) 0.165(12)
C5 0.194(12) 0.323(16) 0.177(12) 0.001(10) 0.005(10) 0.160(12)
C6 0.199(12) 0.42(2) 0.192(11) -0.018(11) -0.010(11) 0.186(14)
C7 0.204(12) 0.346(17) 0.200(12) -0.024(11) -0.037(11) 0.166(12)
C8 0.199(13) 0.238(11) 0.189(12) -0.022(8) -0.042(10) 0.115(9)
C9 0.198(11) 0.362(18) 0.177(10) -0.042(10) -0.017(10) 0.157(12)
C10 0.219(13) 0.336(17) 0.190(12) -0.011(11) 0.012(11) 0.163(12)
C11 0.141(9) 0.214(11) 0.285(18) 0.050(12) 0.051(13) 0.105(9)
C12 0.273(16) 0.35(2) 0.104(11) 0.025(11) 0.012(5) 0.176(12)
C13 0.270(16) 0.43(2) 0.172(11) 0.016(12) -0.003(11) 0.207(17)
C14 0.260(16) 0.41(2) 0.168(12) -0.005(12) 0.000(10) 0.187(16)
C15 0.28(2) 0.242(17) 0.151(17) 0.038(12) 0.019(6) 0.121(8)
C16 0.216(15) 0.209(15) 0.20(2) 0.077(13) 0.038(7) 0.104(7)
C17 0.162(8) 0.163(12) 0.225(12) 0.024(9) 0.012(4) 0.082(6)
C18 0.155(7) 0.155(7) 0.202(12) -0.019(6) 0.019(6) 0.033(11)
C19 0.223(14) 0.223(14) 0.231(13) 0.008(4) -0.008(4) 0.178(16)
C20 0.291(15) 0.183(11) 0.49(2) -0.033(13) -0.130(15) 0.167(12)
C21 0.290(18) 0.192(13) 0.45(2) -0.072(13) -0.181(18) 0.132(14)
C22 0.206(12) 0.206(12) 0.187(12) 0.011(5) -0.011(5) 0.113(17)
C23 0.238(17) 0.238(17) 0.178(13) 0.005(7) -0.005(7) 0.13(3)
C24 0.269(12) 0.173(8) 0.187(8) -0.011(6) -0.038(8) 0.119(8)
C25 0.238(10) 0.161(8) 0.166(8) -0.021(7) -0.006(7) 0.104(8)
C26 0.239(10) 0.186(8) 0.198(9) -0.017(7) -0.022(8) 0.118(7)
C27 0.253(12) 0.174(10) 0.165(10) -0.016(8) -0.014(8) 0.120(9)

loop_
_atom_type_symbol
_atom_type_description
_atom_type_scat_dispersion_real
_atom_type_scat_dispersion_imag
_atom_type_scat_source
C C 0.0181 0.0091
;
International Tables for Crystallography
(Vol. C, Tables 4.2.6.8 and 6.1.1.4)
;
H H 0.0000 0.0000
;
International Tables for Crystallography
(Vol. C, Table 6.1.1.4)
;
N N 0.0311 0.0180
;
International Tables for Crystallography
(Vol. C, Tables 4.2.6.8 and 6.1.1.4)
;
O O 0.0492 0.0322
;
International Tables for Crystallography
(Vol. C, Tables 4.2.6.8 and 6.1.1.4)
;
Sc Sc 0.3119 1.5331
;
International Tables for Crystallography
(Vol. C, Tables 4.2.6.8 and 6.1.1.4)
;

loop_
_geom_angle_atom_site_label_1
_geom_angle_atom_site_label_2
_geom_angle_atom_site_label_3
_geom_angle
_geom_angle_site_symmetry_1
_geom_angle_site_symmetry_3
_geom_angle_publ_flag
O2 Sc1 O7 92.7(4) . . ?
O2 Sc1 O6 91.8(4) . . ?
O7 Sc1 O6 91.8(3) . . ?
O2 Sc1 O4 91.2(4) . . ?
O7 Sc1 O4 92.7(3) . . ?
O6 Sc1 O4 174.4(3) . . ?
O2 Sc1 O3 171.1(4) . 15_554 ?
O7 Sc1 O3 95.6(4) . 15_554 ?
O6 Sc1 O3 91.2(3) . 15_554 ?
O4 Sc1 O3 85.2(4) . 15_554 ?
O2 Sc1 O8 82.5(4) . . ?
O7 Sc1 O8 174.4(3) . . ?
O6 Sc1 O8 85.6(3) . . ?
O4 Sc1 O8 90.1(4) . . ?
O3 Sc1 O8 89.4(4) 15_554 . ?
O2 Sc1 Sc2 71.8(3) . . ?
O7 Sc1 Sc2 29.7(2) . . ?
O6 Sc1 Sc2 72.0(2) . . ?
O4 Sc1 Sc2 113.4(2) . . ?
O3 Sc1 Sc2 117.1(3) 15_554 . ?
O8 Sc1 Sc2 144.9(3) . . ?
O2 Sc1 Sc1 114.3(3) . 4_665 ?
O7 Sc1 Sc1 30.2(2) . 4_665 ?
O6 Sc1 Sc1 110.7(2) . 4_665 ?
O4 Sc1 Sc1 72.2(3) . 4_665 ?
O3 Sc1 Sc1 72.4(3) 15_554 4_665 ?
O8 Sc1 Sc1 155.3(2) . 4_665 ?
Sc2 Sc1 Sc1 59.86(4) . 4_665 ?
O7 Sc2 O1 93.9(3) . . ?
O7 Sc2 O1 93.9(3) . 4_665 ?
O1 Sc2 O1 90.3(5) . 4_665 ?
O7 Sc2 O5 93.6(3) . . ?
O1 Sc2 O5 89.4(3) . . ?
O1 Sc2 O5 172.5(3) 4_665 . ?
O7 Sc2 O5 93.6(3) . 4_665 ?
O1 Sc2 O5 172.5(3) . 4_665 ?
O1 Sc2 O5 89.4(3) 4_665 4_665 ?
O5 Sc2 O5 89.9(5) . 4_665 ?
O7 Sc2 O9 179.8(4) . . ?
O1 Sc2 O9 86.2(3) . . ?
O1 Sc2 O9 86.2(3) 4_665 . ?
O5 Sc2 O9 86.3(3) . . ?
O5 Sc2 O9 86.3(3) 4_665 . ?
O7 Sc2 Sc1 30.15(4) . . ?
O1 Sc2 Sc1 73.2(2) . . ?
O1 Sc2 Sc1 115.0(2) 4_665 . ?
O5 Sc2 Sc1 72.1(2) . . ?
O5 Sc2 Sc1 113.7(2) 4_665 . ?
O9 Sc2 Sc1 149.84(5) . . ?
O7 Sc2 Sc1 30.15(4) . 4_665 ?
O1 Sc2 Sc1 115.0(2) . 4_665 ?
O1 Sc2 Sc1 73.2(2) 4_665 4_665 ?
O5 Sc2 Sc1 113.7(2) . 4_665 ?
O5 Sc2 Sc1 72.1(2) 4_665 4_665 ?
O9 Sc2 Sc1 149.84(5) . 4_665 ?
Sc1 Sc2 Sc1 60.29(9) . 4_665 ?
C11 O1 Sc2 130.0(9) . . ?
C11 O2 Sc1 137.7(10) . . ?
C16 O3 Sc1 134.8(11) . 8 ?
C23 O4 Sc1 134.0(15) . . ?
C27 O5 Sc2 134.1(8) . . ?
C27 O6 Sc1 137.0(8) . . ?
Sc2 O7 Sc1 120.1(2) . . ?
Sc2 O7 Sc1 120.1(2) . 4_665 ?
Sc1 O7 Sc1 119.7(4) . 4_665 ?
C2 N1 C2 118.1(18) 6 . ?
C18 N17 C18 123.9(19) . 3_565 ?
C3 C2 N1 119.2(15) . . ?
C3 C2 C5 122.2(12) . . ?
N1 C2 C5 118.5(12) . . ?
C4 C3 C2 125.4(15) . . ?
C4 C3 H3 117.3 . . ?
C2 C3 H3 117.3 . . ?
C3 C4 C3 113(2) . 6 ?
C3 C4 C12 123.6(10) . . ?
C3 C4 C12 123.6(10) 6 . ?
C6 C5 C10 118.6(13) . . ?
C6 C5 C2 122.5(15) . . ?
C10 C5 C2 118.8(15) . . ?
C5 C6 C7 121.3(13) . . ?
C5 C6 H6 119.4 . . ?
C7 C6 H6 119.4 . . ?
C6 C7 C8 121.0(13) . . ?
C6 C7 H7 119.5 . . ?
C8 C7 H7 119.5 . . ?
C9 C8 C7 115.7(13) . . ?
C9 C8 C11 120.7(15) . . ?
C7 C8 C11 123.6(15) . . ?
C8 C9 C10 123.7(13) . . ?
C8 C9 H9 118.2 . . ?
C10 C9 H9 118.2 . . ?
C9 C10 C5 119.7(14) . . ?
C9 C10 H10 120.1 . . ?
C5 C10 H10 120.1 . . ?
O2 C11 O1 126.4(12) . . ?
O2 C11 C8 122.0(15) . . ?
O1 C11 C8 111.5(16) . . ?
C13 C12 C13 118.7(18) . 6 ?
C13 C12 C4 120.6(9) . . ?
C13 C12 C4 120.6(9) 6 . ?
C14 C13 C12 119.4(16) . . ?
C14 C13 H13 120.3 . . ?
C12 C13 H13 120.3 . . ?
C13 C14 C15 122.8(17) . . ?
C13 C14 H14 118.6 . . ?
C15 C14 H14 118.6 . . ?
C14 C15 C14 117(2) . 6 ?
C14 C15 C16 121.6(10) . . ?
C14 C15 C16 121.6(10) 6 . ?
O3 C16 O3 124(2) 6 . ?
O3 C16 C15 117.7(11) 6 . ?
O3 C16 C15 117.7(11) . . ?
C18 C17 C18 123.9(19) . 3_565 ?
C18 C17 H17 118.1 . . ?
C18 C17 H17 118.1 3_565 . ?
N17 C18 N17 115.7(18) 2_665 . ?
N17 C18 C19 121.2(9) 2_665 . ?
N17 C18 C19 121.2(9) . . ?
C17 C18 C19 121.2(9) . . ?
C20 C19 C20 116.0(15) . 4_665 ?
C20 C19 C18 121.7(8) . . ?
C20 C19 C18 121.7(8) 4_665 . ?
C21 C20 C19 120.6(14) . . ?
C21 C20 H20 119.7 . . ?
C19 C20 H20 119.7 . . ?
C22 C21 C20 122.1(16) . . ?
C22 C21 H21 118.9 . . ?
C20 C21 H21 118.9 . . ?
C21 C22 C21 118(2) . 4_665 ?
C21 C22 C23 121.1(10) . . ?
C21 C22 C23 121.1(10) 4_665 . ?
O4 C23 O4 128(3) . 4_665 ?
O4 C23 C22 116.0(13) . . ?
O4 C23 C22 116.0(13) 4_665 . ?
C24 C24 C25 121.3(6) 5 . ?
C24 C24 H24 119.3 5 . ?
C25 C24 H24 119.3 . . ?
C26 C25 C24 117.5(11) . . ?
C26 C25 C27 118.2(11) . . ?
C24 C25 C27 124.3(10) . . ?
C25 C26 C26 121.1(7) . 5 ?
C25 C26 H26 119.4 . . ?
C26 C26 H26 119.4 5 . ?
O6 C27 O5 124.1(12) . . ?
O6 C27 C25 121.7(12) . . ?
O5 C27 C25 114.2(12) . . ?

loop_
_geom_bond_atom_site_label_1
_geom_bond_atom_site_label_2
_geom_bond_distance
_geom_bond_site_symmetry_2
_geom_bond_publ_flag
Sc1 O2 2.009(10) . ?
Sc1 O7 2.016(5) . ?
Sc1 O6 2.063(9) . ?
Sc1 O4 2.087(11) . ?
Sc1 O3 2.098(9) 15_554 ?
Sc1 O8 2.183(9) . ?
Sc1 Sc2 3.471(3) . ?
Sc1 Sc1 3.487(5) 4_665 ?
Sc2 O7 1.989(9) . ?
Sc2 O1 2.066(9) . ?
Sc2 O1 2.066(9) 4_665 ?
Sc2 O5 2.082(9) . ?
Sc2 O5 2.082(9) 4_665 ?
Sc2 O9 2.199(10) . ?
O1 C11 1.325(16) . ?
O2 C11 1.192(17) . ?
O3 C16 1.256(10) . ?
O4 C23 1.232(11) . ?
O5 C27 1.273(12) . ?
O6 C27 1.215(12) . ?
N1 C2 1.383(13) 6 ?
N1 C2 1.383(13) . ?
N17 C18 1.378(10) . ?
N17 C18 1.378(10) 3_565 ?
C2 C3 1.378(15) . ?
C2 C5 1.485(17) . ?
C3 C4 1.375(16) . ?
C3 H3 0.9500 . ?
C4 C12 1.51(3) . ?
C5 C6 1.301(16) . ?
C5 C10 1.392(15) . ?
C6 C7 1.385(16) . ?
C6 H6 0.9500 . ?
C7 C8 1.390(15) . ?
C7 H7 0.9500 . ?
C8 C9 1.336(15) . ?
C8 C11 1.507(17) . ?
C9 C10 1.345(15) . ?
C9 H9 0.9500 . ?
C10 H10 0.9500 . ?
C12 C13 1.350(8) . ?
C12 C13 1.350(8) 6 ?
C13 C14 1.332(18) . ?
C13 H13 0.9500 . ?
C14 C15 1.333(15) . ?
C14 H14 0.9500 . ?
C15 C16 1.49(3) . ?
C17 C18 1.378(10) . ?
C17 C18 1.378(10) 3_565 ?
C17 H17 0.9500 . ?
C18 C19 1.48(2) . ?
C19 C20 1.341(8) . ?
C19 C20 1.341(8) 4_665 ?
C20 C21 1.326(18) . ?
C20 H20 0.9500 . ?
C21 C22 1.297(16) . ?
C21 H21 0.9500 . ?
C22 C23 1.55(3) . ?
C24 C24 1.34(2) 5 ?
C24 C25 1.412(13) . ?
C24 H24 0.9500 . ?
C25 C26 1.353(12) . ?
C25 C27 1.482(15) . ?
C26 C26 1.41(2) 5 ?
C26 H26 0.9500 . ?

loop_
_geom_torsion_atom_site_label_1
_geom_torsion_atom_site_label_2
_geom_torsion_atom_site_label_3
_geom_torsion_atom_site_label_4
_geom_torsion
_geom_torsion_site_symmetry_1
_geom_torsion_site_symmetry_2
_geom_torsion_site_symmetry_3
_geom_torsion_site_symmetry_4
_geom_torsion_publ_flag
C2 N1 C2 C3 -3(3) 6 . . . ?
C2 N1 C2 C5 -178.0(11) 6 . . . ?
N1 C2 C3 C4 2(2) . . . . ?
C5 C2 C3 C4 176.6(17) . . . . ?
C2 C3 C4 C3 0(3) . . . 6 ?
C2 C3 C4 C12 -177.5(17) . . . . ?
C3 C2 C5 C6 -19(2) . . . . ?
N1 C2 C5 C6 156.2(16) . . . . ?
C3 C2 C5 C10 157.2(14) . . . . ?
N1 C2 C5 C10 -28(2) . . . . ?
C10 C5 C6 C7 3(3) . . . . ?
C2 C5 C6 C7 178.8(15) . . . . ?
C5 C6 C7 C8 -1(3) . . . . ?
C6 C7 C8 C9 -1(2) . . . . ?
C6 C7 C8 C11 177.8(13) . . . . ?
C7 C8 C9 C10 2(2) . . . . ?
C11 C8 C9 C10 -177.1(14) . . . . ?
C8 C9 C10 C5 0(2) . . . . ?
C6 C5 C10 C9 -2(2) . . . . ?
C2 C5 C10 C9 -178.2(14) . . . . ?
Sc1 O2 C11 O1 -13(2) . . . . ?
Sc1 O2 C11 C8 165.3(9) . . . . ?
Sc2 O1 C11 O2 10(2) . . . . ?
Sc2 O1 C11 C8 -168.2(7) . . . . ?
C9 C8 C11 O2 5(2) . . . . ?
C7 C8 C11 O2 -173.8(14) . . . . ?
C9 C8 C11 O1 -176.3(12) . . . . ?
C7 C8 C11 O1 4.9(18) . . . . ?
C3 C4 C12 C13 -4(3) . . . . ?
C3 C4 C12 C13 180(2) 6 . . . ?
C3 C4 C12 C13 -180(2) . . . 6 ?
C3 C4 C12 C13 4(3) 6 . . 6 ?
C13 C12 C13 C14 -4(4) 6 . . . ?
C4 C12 C13 C14 179.6(19) . . . . ?
C12 C13 C14 C15 0(3) . . . . ?
C13 C14 C15 C14 4(4) . . . 6 ?
C13 C14 C15 C16 178.8(18) . . . . ?
Sc1 O3 C16 O3 18(3) 8 . . 6 ?
Sc1 O3 C16 C15 -150.8(12) 8 . . . ?
C14 C15 C16 O3 -172.1(19) . . . 6 ?
C14 C15 C16 O3 2(3) 6 . . 6 ?
C14 C15 C16 O3 -2(3) . . . . ?
C14 C15 C16 O3 172.1(19) 6 . . . ?
C18 N17 C18 N17 10(3) 3_565 . . 2_665 ?
C18 N17 C18 C19 174.1(10) 3_565 . . . ?
C18 C17 C18 C19 174.1(10) 3_565 . . . ?
N17 C18 C19 C20 167.0(16) 2_665 . . . ?
N17 C18 C19 C20 4(2) . . . . ?
C17 C18 C19 C20 4(2) . . . . ?
N17 C18 C19 C20 -4(2) 2_665 . . 4_665 ?
N17 C18 C19 C20 -167.0(16) . . . 4_665 ?
C17 C18 C19 C20 -167.0(16) . . . 4_665 ?
C20 C19 C20 C21 -7(3) 4_665 . . . ?
C18 C19 C20 C21 -178.0(17) . . . . ?
C19 C20 C21 C22 7(3) . . . . ?
C20 C21 C22 C21 -6(4) . . . 4_665 ?
C20 C21 C22 C23 173.4(17) . . . . ?
Sc1 O4 C23 O4 1(4) . . . 4_665 ?
Sc1 O4 C23 C22 -171.7(9) . . . . ?
C21 C22 C23 O4 -3(3) . . . . ?
C21 C22 C23 O4 176.8(19) 4_665 . . . ?
C21 C22 C23 O4 -176.8(19) . . . 4_665 ?
C21 C22 C23 O4 3(3) 4_665 . . 4_665 ?
C24 C24 C25 C26 -2.8(13) 5 . . . ?
C24 C24 C25 C27 179.0(8) 5 . . . ?
C24 C25 C26 C26 2.8(13) . . . 5 ?
C27 C25 C26 C26 -178.9(7) . . . 5 ?
Sc1 O6 C27 O5 3(2) . . . . ?
Sc1 O6 C27 C25 -176.3(7) . . . . ?
Sc2 O5 C27 O6 -12(2) . . . . ?
Sc2 O5 C27 C25 168.1(7) . . . . ?
C26 C25 C27 O6 -1.2(18) . . . . ?
C24 C25 C27 O6 177.0(12) . . . . ?
C26 C25 C27 O5 179.1(11) . . . . ?
C24 C25 C27 O5 -2.7(17) . . . . ?
